data_1556027
loop_
_publ_author_name
'Gholami, Hadi'
'Zhang, Jun'
'Anyika, Mercy'
'Borhan, Babak'

_publ_section_title
;
 Absolute Stereochemical Determination of Asymmetric Sulfoxides via
 Central to Axial Induction of Chirality.
;
_journal_issue 7
_journal_name_full 'Organic letters'
_journal_page_first 1722
_journal_page_last 1725
_journal_paper_doi 10.1021/acs.orglett.7b00495
_journal_volume 19
_journal_year 2017
_chemical_absolute_configuration ad
_chemical_formula_moiety 'C51 H37 N5 O S Zn'
_chemical_formula_sum 'C51 H37 N5 O S Zn'
_chemical_formula_weight 833.28
_space_group_crystal_system triclinic
_space_group_IT_number 1
_space_group_name_Hall 'P 1'
_space_group_name_H-M_alt 'P 1'
_atom_sites_solution_hydrogens geom
_atom_sites_solution_primary direct
_audit_creation_date 2016-11-11
_audit_creation_method
;
Olex2 1.2-alpha
(compiled 2016.11.07 svn.r3352 for OlexSys, GUI svn.r5261)
;
_cell_angle_alpha 83.4570(10)
_cell_angle_beta 84.1520(10)
_cell_angle_gamma 77.5190(10)
_cell_formula_units_Z 2
_cell_length_a 10.6689(10)
_cell_length_b 10.8762(10)
_cell_length_c 18.2817(17)
_cell_measurement_reflns_used 9141
_cell_measurement_temperature 173(2)
_cell_measurement_theta_max 25.34
_cell_measurement_theta_min 2.32
_cell_volume 2051.2(3)
_computing_cell_refinement 'SAINT v8.34A (Bruker, 2013)'
_computing_data_collection 'COSMO (BRUKER, V1.61, 2009)'
_computing_data_reduction 'SAINT v8.34A (Bruker, 2013)'
_computing_molecular_graphics 'Olex2 (Dolomanov et al., 2009)'
_computing_publication_material 'Olex2 (Dolomanov et al., 2009)'
_computing_structure_refinement 'XL (Sheldrick, 2008)'
_computing_structure_solution 'ShelXS (Sheldrick, 2008)'
_diffrn_ambient_temperature 173(2)
_diffrn_detector_area_resol_mean 8.36
_diffrn_measured_fraction_theta_full 0.999
_diffrn_measured_fraction_theta_max 0.998
_diffrn_measurement_device_type 'Bruker APEX-II CCD'
_diffrn_measurement_method \w
_diffrn_radiation_monochromator graphite
_diffrn_radiation_type MoK\a
_diffrn_radiation_wavelength 0.71073
_diffrn_reflns_av_R_equivalents 0.0276
_diffrn_reflns_av_unetI/netI 0.0463
_diffrn_reflns_Laue_measured_fraction_full 0.999
_diffrn_reflns_Laue_measured_fraction_max 0.998
_diffrn_reflns_limit_h_max 12
_diffrn_reflns_limit_h_min -12
_diffrn_reflns_limit_k_max 13
_diffrn_reflns_limit_k_min -13
_diffrn_reflns_limit_l_max 22
_diffrn_reflns_limit_l_min -22
_diffrn_reflns_number 33389
_diffrn_reflns_point_group_measured_fraction_full 0.997
_diffrn_reflns_point_group_measured_fraction_max 0.994
_diffrn_reflns_theta_full 25.242
_diffrn_reflns_theta_max 25.381
_diffrn_reflns_theta_min 1.926
_diffrn_source 'sealed tube'
_diffrn_standards_number 0
_exptl_absorpt_coefficient_mu 0.695
_exptl_absorpt_correction_T_max 0.7452
_exptl_absorpt_correction_T_min 0.7055
_exptl_absorpt_correction_type multi-scan
_exptl_absorpt_process_details
'SADABS-2014/5 (Bruker,2014/5) was used for absorption correction. wR2(int) was 0.0579 before and 0.0525 after correction. The Ratio of minimum to maximum transmission is 0.9467. The \l/2 correction factor is 0.00150.'
_exptl_crystal_colour red
_exptl_crystal_colour_primary red
_exptl_crystal_density_diffrn 1.349
_exptl_crystal_description chunk
_exptl_crystal_F_000 864
_exptl_crystal_recrystallization_method 'used as received'
_exptl_crystal_size_max 0.273
_exptl_crystal_size_mid 0.193
_exptl_crystal_size_min 0.136
_refine_diff_density_max 0.661
_refine_diff_density_min -0.342
_refine_diff_density_rms 0.061
_refine_ls_abs_structure_details
;
 Flack x determined using 5521 quotients [(I+)-(I-)]/[(I+)+(I-)]
 (Parsons, Flack and Wagner, Acta Cryst. B69 (2013) 249-259).
;
_refine_ls_abs_structure_Flack 0.020(5)
_refine_ls_extinction_method none
_refine_ls_goodness_of_fit_ref 0.994
_refine_ls_hydrogen_treatment constr
_refine_ls_matrix_type full
_refine_ls_number_parameters 1065
_refine_ls_number_reflns 14993
_refine_ls_number_restraints 3
_refine_ls_restrained_S_all 0.994
_refine_ls_R_factor_all 0.0517
_refine_ls_R_factor_gt 0.0415
_refine_ls_shift/su_max 0.000
_refine_ls_shift/su_mean 0.000
_refine_ls_structure_factor_coef Fsqd
_refine_ls_weighting_details 'w=1/[\s^2^(Fo^2^)+(0.0636P)^2^] where P=(Fo^2^+2Fc^2^)/3'
_refine_ls_weighting_scheme calc
_refine_ls_wR_factor_gt 0.1007
_refine_ls_wR_factor_ref 0.1067
_reflns_Friedel_coverage 0.993
_reflns_Friedel_fraction_full 0.995
_reflns_Friedel_fraction_max 0.991
_reflns_number_gt 12556
_reflns_number_total 14993
_reflns_threshold_expression 'I > 2\s(I)'
_cod_data_source_file ol7b00495_si_002.cif
_cod_data_source_block bb1116a
_cod_database_code 1556027
_shelxl_version_number 2014/6
_shelx_space_group_comment
;
The symmetry employed for this shelxl refinement is uniquely defined
by the following loop, which should always be used as a source of
symmetry information in preference to the above space-group names.
They are only intended as comments.
;
_shelx_estimated_absorpt_t_max 0.911
_shelx_estimated_absorpt_t_min 0.833
_olex2_refinement_description
;
1. Fixed Uiso
 At 1.2 times of:
  All C(H) groups, All N(H,H) groups
 At 1.5 times of:
  All C(H,H,H) groups
2.a Aromatic/amide H refined with riding coordinates:
 C2A(H2A), C3A(H3A), C5A(H5A), C6A(H6A), C9A(H9A), C10A(H10A), C14A(H14A),
 C15A(H15A), C19A(H19A), C20A(H20A), C24A(H24A), C25A(H25A), C29A(H29A),
 C30A(H30A), C31A(H31A), C32A(H32A), C33A(H33A), C35A(H35A), C36A(H36A),
 C37A(H37A), C38A(H38A), C39A(H39A), C41A(H41A), C42A(H42A), C43A(H43A),
 C44A(H44A), C45A(H45A), C47A(H47A), C48A(H48A), C49A(H49A), C50A(H50A),
 C51A(H51A), C2B(H2B), C3B(H3B), C5B(H5B), C6B(H6B), C9B(H9B), C10B(H10B),
 C14B(H14B), C15B(H15B), C19B(H19B), C20B(H20B), C24B(H24B), C25B(H25B),
 C29B(H29B), C30B(H30B), C31B(H31B), C32B(H32B), C33B(H33B), C35B(H35B),
 C36B(H36B), C37B(H37B), C38B(H38B), C39B(H39B), C41B(H41B), C42B(H42B),
 C43B(H43B), C44B(H44B), C45B(H45B), C47B(H47B), C48B(H48B), C49B(H49B),
 C50B(H50B), C51B(H51B)
2.b X=CH2 refined with riding coordinates:
 N1A(H1AA,H1AB), N1B(H1BA,H1BB)
2.c Idealised Me refined as rotating group:
 C7A(H7AA,H7AB,H7AC), C7B(H7BA,H7BB,H7BC)
;
_olex2_diffrn_ambient_temperature_device 'Oxford Cryosystems'
_olex2_exptl_crystal_mounting_method 'The crystal was mounted on a nylon loop with paratone oil'
_olex2_submission_original_sample_id HG-05-064-ZnTPP-Sulfinamide
_olex2_submission_special_instructions 'No special instructions were received'

loop_
_space_group_symop_operation_xyz
'x, y, z'

loop_
_atom_site_label
_atom_site_type_symbol
_atom_site_fract_x
_atom_site_fract_y
_atom_site_fract_z
_atom_site_U_iso_or_equiv
_atom_site_adp_type
_atom_site_occupancy
_atom_site_site_symmetry_order
_atom_site_calc_flag
_atom_site_refinement_flags_posn
Zn1A Zn 0.99672(5) 0.51379(4) 0.06591(3) 0.02599(18) Uani 1 1 d .
S1A S 0.80897(13) 0.43466(14) 0.21868(8) 0.0378(3) Uani 1 1 d .
O1A O 0.9182(4) 0.4133(4) 0.1625(2) 0.0392(10) Uani 1 1 d .
N1A N 0.6903(5) 0.5531(6) 0.1894(3) 0.0645(17) Uani 1 1 d .
H1AA H 0.6989 0.5933 0.1452 0.077 Uiso 1 1 calc R
H1AB H 0.6196 0.5748 0.2182 0.077 Uiso 1 1 calc R
N2A N 0.8805(5) 0.6930(4) 0.0700(3) 0.0285(13) Uani 1 1 d .
N3A N 1.1312(5) 0.5719(4) 0.1206(3) 0.0264(13) Uani 1 1 d .
N4A N 1.1324(5) 0.3608(5) 0.0372(3) 0.0285(13) Uani 1 1 d .
N5A N 0.8801(5) 0.4754(5) -0.0080(3) 0.0273(13) Uani 1 1 d .
C1A C 0.8620(7) 0.5115(6) 0.2877(4) 0.0346(15) Uani 1 1 d .
C2A C 0.7728(8) 0.5711(6) 0.3398(4) 0.0492(18) Uani 1 1 d .
H2A H 0.6834 0.5894 0.3327 0.059 Uiso 1 1 calc R
C3A C 0.8165(8) 0.6037(6) 0.4029(4) 0.053(2) Uani 1 1 d .
H3A H 0.7566 0.6454 0.4389 0.063 Uiso 1 1 calc R
C4A C 0.9492(9) 0.5750(8) 0.4135(4) 0.061(2) Uani 1 1 d .
C5A C 1.0318(8) 0.5223(9) 0.3598(5) 0.061(2) Uani 1 1 d .
H5A H 1.1216 0.5080 0.3650 0.073 Uiso 1 1 calc R
C6A C 0.9909(7) 0.4884(7) 0.2972(4) 0.0448(19) Uani 1 1 d .
H6A H 1.0518 0.4491 0.2609 0.054 Uiso 1 1 calc R
C7A C 0.9877(10) 0.5986(10) 0.4874(5) 0.099(4) Uani 1 1 d .
H7AA H 0.9618 0.6890 0.4940 0.148 Uiso 1 1 calc GR
H7AB H 1.0812 0.5716 0.4889 0.148 Uiso 1 1 calc GR
H7AC H 0.9449 0.5503 0.5272 0.148 Uiso 1 1 calc GR
C8A C 0.7644(6) 0.7339(6) 0.0412(4) 0.0292(15) Uani 1 1 d .
C9A C 0.7076(7) 0.8587(6) 0.0622(4) 0.0345(17) Uani 1 1 d .
H9A H 0.6273 0.9088 0.0488 0.041 Uiso 1 1 calc R
C10A C 0.7895(6) 0.8915(6) 0.1045(4) 0.0322(17) Uani 1 1 d .
H10A H 0.7774 0.9681 0.1270 0.039 Uiso 1 1 calc R
C11A C 0.9013(6) 0.7850(5) 0.1087(4) 0.0268(15) Uani 1 1 d .
C12A C 1.0050(6) 0.7813(6) 0.1501(4) 0.0310(16) Uani 1 1 d .
C13A C 1.1113(7) 0.6808(6) 0.1545(4) 0.0292(16) Uani 1 1 d .
C14A C 1.2212(7) 0.6754(6) 0.1970(4) 0.0315(16) Uani 1 1 d .
H14A H 1.2320 0.7378 0.2268 0.038 Uiso 1 1 calc R
C15A C 1.3038(7) 0.5664(6) 0.1863(4) 0.0310(16) Uani 1 1 d .
H15A H 1.3847 0.5374 0.2066 0.037 Uiso 1 1 calc R
C16A C 1.2469(6) 0.5007(6) 0.1379(3) 0.0276(15) Uani 1 1 d .
C17A C 1.3069(6) 0.3834(5) 0.1114(3) 0.0266(14) Uani 1 1 d .
C18A C 1.2519(6) 0.3199(5) 0.0648(3) 0.0275(15) Uani 1 1 d .
C19A C 1.3119(6) 0.1972(6) 0.0406(4) 0.0319(15) Uani 1 1 d .
H19A H 1.3942 0.1486 0.0518 0.038 Uiso 1 1 calc R
C20A C 1.2285(6) 0.1651(6) -0.0010(4) 0.0322(16) Uani 1 1 d .
H20A H 1.2411 0.0897 -0.0248 0.039 Uiso 1 1 calc R
C21A C 1.1180(6) 0.2655(5) -0.0024(3) 0.0283(15) Uani 1 1 d .
C22A C 1.0070(6) 0.2685(5) -0.0400(3) 0.0254(14) Uani 1 1 d .
C23A C 0.8980(6) 0.3665(6) -0.0429(3) 0.0268(15) Uani 1 1 d .
C24A C 0.7888(7) 0.3704(7) -0.0828(4) 0.0342(18) Uani 1 1 d .
H24A H 0.7771 0.3069 -0.1116 0.041 Uiso 1 1 calc R
C25A C 0.7063(7) 0.4789(6) -0.0726(4) 0.0312(16) Uani 1 1 d .
H25A H 0.6255 0.5073 -0.0930 0.037 Uiso 1 1 calc R
C26A C 0.7619(7) 0.5452(6) -0.0249(4) 0.0284(16) Uani 1 1 d .
C27A C 0.7064(6) 0.6657(5) -0.0023(3) 0.0274(15) Uani 1 1 d .
C28A C 1.0074(6) 0.8941(6) 0.1898(4) 0.0273(15) Uani 1 1 d .
C29A C 1.0434(7) 1.0016(6) 0.1507(4) 0.0383(18) Uani 1 1 d .
H29A H 1.0646 1.0037 0.0989 0.046 Uiso 1 1 calc R
C30A C 1.0480(7) 1.1050(7) 0.1880(5) 0.0440(19) Uani 1 1 d .
H30A H 1.0758 1.1763 0.1619 0.053 Uiso 1 1 calc R
C31A C 1.0125(7) 1.1044(7) 0.2621(4) 0.0415(18) Uani 1 1 d .
H31A H 1.0105 1.1774 0.2866 0.050 Uiso 1 1 calc R
C32A C 0.9805(7) 1.0016(7) 0.3004(4) 0.049(2) Uani 1 1 d .
H32A H 0.9617 1.0001 0.3523 0.059 Uiso 1 1 calc R
C33A C 0.9745(7) 0.8945(6) 0.2638(4) 0.0415(18) Uani 1 1 d .
H33A H 0.9477 0.8235 0.2908 0.050 Uiso 1 1 calc R
C34A C 1.4359(6) 0.3226(6) 0.1366(4) 0.0283(15) Uani 1 1 d .
C35A C 1.4497(7) 0.2692(6) 0.2084(4) 0.0369(17) Uani 1 1 d .
H35A H 1.3758 0.2732 0.2425 0.044 Uiso 1 1 calc R
C36A C 1.5694(8) 0.2100(6) 0.2316(4) 0.0444(19) Uani 1 1 d .
H36A H 1.5767 0.1736 0.2811 0.053 Uiso 1 1 calc R
C37A C 1.6782(7) 0.2036(6) 0.1832(5) 0.048(2) Uani 1 1 d .
H37A H 1.7602 0.1624 0.1990 0.057 Uiso 1 1 calc R
C38A C 1.6662(7) 0.2588(7) 0.1105(5) 0.045(2) Uani 1 1 d .
H38A H 1.7401 0.2574 0.0767 0.054 Uiso 1 1 calc R
C39A C 1.5442(7) 0.3157(7) 0.0885(4) 0.0380(18) Uani 1 1 d .
H39A H 1.5357 0.3509 0.0388 0.046 Uiso 1 1 calc R
C40A C 1.0081(6) 0.1542(6) -0.0808(4) 0.0294(16) Uani 1 1 d .
C41A C 0.9472(7) 0.0606(6) -0.0472(4) 0.0369(17) Uani 1 1 d .
H41A H 0.9032 0.0690 0.0004 0.044 Uiso 1 1 calc R
C42A C 0.9501(7) -0.0466(7) -0.0831(4) 0.047(2) Uani 1 1 d .
H42A H 0.9095 -0.1118 -0.0595 0.057 Uiso 1 1 calc R
C43A C 1.0125(7) -0.0584(7) -0.1536(4) 0.0416(19) Uani 1 1 d .
H43A H 1.0150 -0.1313 -0.1782 0.050 Uiso 1 1 calc R
C44A C 1.0701(7) 0.0370(7) -0.1867(4) 0.047(2) Uani 1 1 d .
H44A H 1.1115 0.0309 -0.2351 0.057 Uiso 1 1 calc R
C45A C 1.0685(7) 0.1437(6) -0.1498(4) 0.0413(18) Uani 1 1 d .
H45A H 1.1097 0.2088 -0.1730 0.050 Uiso 1 1 calc R
C46A C 0.5741(6) 0.7274(6) -0.0254(4) 0.0265(15) Uani 1 1 d .
C47A C 0.4664(7) 0.6970(7) 0.0138(4) 0.0408(18) Uani 1 1 d .
H47A H 0.4760 0.6341 0.0546 0.049 Uiso 1 1 calc R
C48A C 0.3447(7) 0.7562(7) -0.0052(4) 0.045(2) Uani 1 1 d .
H48A H 0.2713 0.7343 0.0228 0.054 Uiso 1 1 calc R
C49A C 0.3290(7) 0.8460(6) -0.0639(4) 0.0382(18) Uani 1 1 d .
H49A H 0.2449 0.8875 -0.0763 0.046 Uiso 1 1 calc R
C50A C 0.4354(7) 0.8765(7) -0.1053(4) 0.047(2) Uani 1 1 d .
H50A H 0.4254 0.9368 -0.1473 0.056 Uiso 1 1 calc R
C51A C 0.5577(7) 0.8178(6) -0.0848(4) 0.0398(17) Uani 1 1 d .
H51A H 0.6311 0.8405 -0.1123 0.048 Uiso 1 1 calc R
Zn1B Zn 0.41178(5) 0.97519(5) 0.62709(3) 0.0297(2) Uani 1 1 d .
S1B S 0.61251(15) 0.95147(16) 0.48710(8) 0.0433(4) Uani 1 1 d .
O1B O 0.5109(5) 1.0477(4) 0.5260(3) 0.0462(12) Uani 1 1 d .
N1B N 0.7392(5) 1.0124(7) 0.4571(4) 0.086(2) Uani 1 1 d .
H1BA H 0.7402 1.0906 0.4648 0.104 Uiso 1 1 calc R
H1BB H 0.8059 0.9667 0.4333 0.104 Uiso 1 1 calc R
N2B N 0.5272(5) 1.0153(5) 0.7005(3) 0.0291(14) Uani 1 1 d .
N3B N 0.2758(5) 1.1357(5) 0.6499(3) 0.0280(13) Uani 1 1 d .
N4B N 0.2793(5) 0.9191(5) 0.5716(3) 0.0296(13) Uani 1 1 d .
N5B N 0.5225(5) 0.7959(5) 0.6259(3) 0.0304(14) Uani 1 1 d .
C1B C 0.5540(6) 0.9516(6) 0.3999(4) 0.0364(16) Uani 1 1 d .
C2B C 0.4223(7) 0.9933(7) 0.3917(4) 0.0437(18) Uani 1 1 d .
H2B H 0.3659 1.0276 0.4313 0.052 Uiso 1 1 calc R
C3B C 0.3751(8) 0.9842(7) 0.3256(4) 0.052(2) Uani 1 1 d .
H3B H 0.2859 1.0146 0.3197 0.063 Uiso 1 1 calc R
C4B C 0.4560(7) 0.9308(7) 0.2666(4) 0.0452(17) Uani 1 1 d .
C5B C 0.5808(8) 0.8885(7) 0.2781(4) 0.054(2) Uani 1 1 d .
H5B H 0.6363 0.8502 0.2393 0.065 Uiso 1 1 calc R
C6B C 0.6344(7) 0.8971(6) 0.3435(4) 0.0400(16) Uani 1 1 d .
H6B H 0.7237 0.8662 0.3488 0.048 Uiso 1 1 calc R
C7B C 0.4030(8) 0.9305(8) 0.1952(4) 0.067(2) Uani 1 1 d .
H7BA H 0.3087 0.9506 0.2017 0.101 Uiso 1 1 calc GR
H7BB H 0.4321 0.8467 0.1772 0.101 Uiso 1 1 calc GR
H7BC H 0.4331 0.9940 0.1593 0.101 Uiso 1 1 calc GR
C8B C 0.5089(7) 0.6999(6) 0.5836(4) 0.0350(17) Uani 1 1 d .
C9B C 0.6184(7) 0.6021(7) 0.5872(4) 0.0373(18) Uani 1 1 d .
H9B H 0.6317 0.5265 0.5635 0.045 Uiso 1 1 calc R
C10B C 0.7021(7) 0.6317(6) 0.6296(4) 0.0357(18) Uani 1 1 d .
H10B H 0.7836 0.5819 0.6413 0.043 Uiso 1 1 calc R
C11B C 0.6425(7) 0.7546(6) 0.6535(4) 0.0298(16) Uani 1 1 d .
C12B C 0.7006(6) 0.8230(6) 0.6955(3) 0.0272(15) Uani 1 1 d .
C13B C 0.6451(6) 0.9437(6) 0.7176(3) 0.0288(16) Uani 1 1 d .
C14B C 0.7049(7) 1.0112(6) 0.7629(4) 0.0336(17) Uani 1 1 d .
H14B H 0.7874 0.9833 0.7813 0.040 Uiso 1 1 calc R
C15B C 0.6209(7) 1.1226(6) 0.7746(4) 0.0327(17) Uani 1 1 d .
H15B H 0.6322 1.1856 0.8038 0.039 Uiso 1 1 calc R
C16B C 0.5103(6) 1.1251(6) 0.7331(4) 0.0290(16) Uani 1 1 d .
C17B C 0.4017(6) 1.2253(6) 0.7298(4) 0.0286(15) Uani 1 1 d .
C18B C 0.2961(6) 1.2271(6) 0.6911(3) 0.0270(15) Uani 1 1 d .
C19B C 0.1848(6) 1.3300(6) 0.6874(4) 0.0307(16) Uani 1 1 d .
H19B H 0.1727 1.4067 0.7099 0.037 Uiso 1 1 calc R
C20B C 0.1016(7) 1.2978(6) 0.6465(4) 0.0345(17) Uani 1 1 d .
H20B H 0.0193 1.3466 0.6356 0.041 Uiso 1 1 calc R
C21B C 0.1605(6) 1.1750(6) 0.6221(3) 0.0279(15) Uani 1 1 d .
C22B C 0.1067(6) 1.1101(6) 0.5760(4) 0.0304(16) Uani 1 1 d .
C23B C 0.1635(6) 0.9904(6) 0.5518(4) 0.0291(15) Uani 1 1 d .
C24B C 0.1086(7) 0.9277(7) 0.5019(4) 0.0354(17) Uani 1 1 d .
H24B H 0.0289 0.9577 0.4805 0.043 Uiso 1 1 calc R
C25B C 0.1936(7) 0.8164(7) 0.4913(4) 0.0364(18) Uani 1 1 d .
H25B H 0.1847 0.7546 0.4605 0.044 Uiso 1 1 calc R
C26B C 0.2979(7) 0.8107(6) 0.5350(4) 0.0285(16) Uani 1 1 d .
C27B C 0.4024(6) 0.7091(6) 0.5425(4) 0.0285(15) Uani 1 1 d .
C28B C 0.8333(6) 0.7640(6) 0.7163(4) 0.0310(16) Uani 1 1 d .
C29B C 0.9398(7) 0.7955(7) 0.6758(4) 0.0411(18) Uani 1 1 d .
H29B H 0.9283 0.8586 0.6352 0.049 Uiso 1 1 calc R
C30B C 1.0654(7) 0.7363(7) 0.6932(4) 0.0408(18) Uani 1 1 d .
H30B H 1.1379 0.7567 0.6635 0.049 Uiso 1 1 calc R
C31B C 1.0820(7) 0.6490(7) 0.7535(4) 0.046(2) Uani 1 1 d .
H31B H 1.1663 0.6123 0.7674 0.056 Uiso 1 1 calc R
C32B C 0.9781(8) 0.6147(7) 0.7935(5) 0.051(2) Uani 1 1 d .
H32B H 0.9907 0.5506 0.8335 0.061 Uiso 1 1 calc R
C33B C 0.8525(7) 0.6730(7) 0.7763(4) 0.0441(19) Uani 1 1 d .
H33B H 0.7807 0.6503 0.8056 0.053 Uiso 1 1 calc R
C34B C 0.4026(6) 1.3370(6) 0.7689(4) 0.0282(15) Uani 1 1 d .
C35B C 0.4613(8) 1.4341(7) 0.7378(4) 0.045(2) Uani 1 1 d .
H35B H 0.5046 1.4274 0.6900 0.055 Uiso 1 1 calc R
C36B C 0.4602(7) 1.5399(7) 0.7726(4) 0.0421(19) Uani 1 1 d .
H36B H 0.5016 1.6047 0.7492 0.051 Uiso 1 1 calc R
C37B C 0.3988(7) 1.5501(7) 0.8412(4) 0.042(2) Uani 1 1 d .
H37B H 0.3956 1.6236 0.8655 0.051 Uiso 1 1 calc R
C38B C 0.3418(9) 1.4564(8) 0.8753(4) 0.053(2) Uani 1 1 d .
H38B H 0.3015 1.4631 0.9239 0.064 Uiso 1 1 calc R
C39B C 0.3427(8) 1.3519(7) 0.8394(4) 0.048(2) Uani 1 1 d .
H39B H 0.3010 1.2878 0.8635 0.057 Uiso 1 1 calc R
C40B C -0.0245(7) 1.1717(6) 0.5511(4) 0.0321(16) Uani 1 1 d .
C41B C -0.0379(8) 1.2265(7) 0.4790(4) 0.0429(19) Uani 1 1 d .
H41B H 0.0356 1.2231 0.4448 0.051 Uiso 1 1 calc R
C42B C -0.1575(8) 1.2854(7) 0.4574(5) 0.052(2) Uani 1 1 d .
H42B H -0.1661 1.3226 0.4081 0.063 Uiso 1 1 calc R
C43B C -0.2639(8) 1.2913(7) 0.5059(5) 0.052(2) Uani 1 1 d .
H43B H -0.3458 1.3335 0.4904 0.062 Uiso 1 1 calc R
C44B C -0.2534(8) 1.2370(8) 0.5761(5) 0.052(2) Uani 1 1 d .
H44B H -0.3280 1.2415 0.6096 0.062 Uiso 1 1 calc R
C45B C -0.1359(7) 1.1759(7) 0.5991(4) 0.0415(19) Uani 1 1 d .
H45B H -0.1300 1.1359 0.6480 0.050 Uiso 1 1 calc R
C46B C 0.4037(7) 0.5964(6) 0.5010(4) 0.0332(17) Uani 1 1 d .
C47B C 0.3690(7) 0.4893(7) 0.5351(4) 0.0391(18) Uani 1 1 d .
H47B H 0.3419 0.4878 0.5863 0.047 Uiso 1 1 calc R
C48B C 0.3706(8) 0.3843(7) 0.5005(5) 0.050(2) Uani 1 1 d .
H48B H 0.3500 0.3103 0.5274 0.060 Uiso 1 1 calc R
C49B C 0.4031(7) 0.3883(7) 0.4244(5) 0.051(2) Uani 1 1 d .
H49B H 0.4019 0.3180 0.3983 0.061 Uiso 1 1 calc R
C50B C 0.4366(8) 0.4950(8) 0.3881(4) 0.055(2) Uani 1 1 d .
H50B H 0.4617 0.4974 0.3367 0.066 Uiso 1 1 calc R
C51B C 0.4346(7) 0.6002(7) 0.4255(4) 0.048(2) Uani 1 1 d .
H51B H 0.4544 0.6749 0.3990 0.058 Uiso 1 1 calc R

loop_
_atom_site_aniso_label
_atom_site_aniso_U_11
_atom_site_aniso_U_22
_atom_site_aniso_U_33
_atom_site_aniso_U_23
_atom_site_aniso_U_13
_atom_site_aniso_U_12
Zn1A 0.0241(4) 0.0221(4) 0.0316(4) -0.0054(3) -0.0044(3) -0.0022(3)
S1A 0.0391(8) 0.0415(9) 0.0357(8) -0.0050(6) 0.0007(6) -0.0159(6)
O1A 0.044(3) 0.042(2) 0.032(2) -0.0028(18) 0.0064(19) -0.0146(19)
N1A 0.029(3) 0.112(5) 0.041(3) -0.001(3) 0.003(2) 0.004(3)
N2A 0.027(3) 0.016(3) 0.042(4) -0.005(2) -0.006(3) 0.000(2)
N3A 0.024(3) 0.020(3) 0.036(3) -0.007(2) -0.005(2) -0.004(2)
N4A 0.022(3) 0.031(3) 0.034(3) -0.005(2) -0.007(2) -0.006(2)
N5A 0.024(3) 0.024(3) 0.033(3) -0.005(2) -0.005(3) -0.001(2)
C1A 0.041(4) 0.027(3) 0.034(3) 0.003(3) 0.001(3) -0.009(3)
C2A 0.055(5) 0.039(4) 0.050(4) -0.008(3) -0.001(3) -0.002(3)
C3A 0.076(6) 0.035(4) 0.047(5) -0.012(3) 0.012(4) -0.014(4)
C4A 0.083(7) 0.074(5) 0.044(5) 0.000(4) -0.014(4) -0.053(5)
C5A 0.051(5) 0.093(7) 0.047(5) 0.001(4) -0.006(4) -0.039(5)
C6A 0.043(5) 0.049(5) 0.043(5) -0.002(4) 0.004(4) -0.014(4)
C7A 0.117(8) 0.147(9) 0.060(6) -0.030(6) 0.008(5) -0.086(7)
C8A 0.023(4) 0.022(3) 0.043(4) -0.007(3) -0.005(3) -0.002(3)
C9A 0.027(4) 0.035(4) 0.038(4) -0.006(3) -0.006(3) 0.006(3)
C10A 0.029(4) 0.022(4) 0.043(4) -0.007(3) -0.004(3) 0.004(3)
C11A 0.020(3) 0.024(3) 0.036(4) -0.002(3) -0.006(3) -0.002(3)
C12A 0.034(4) 0.025(4) 0.033(4) -0.007(3) -0.002(3) -0.004(3)
C13A 0.029(4) 0.027(4) 0.032(4) -0.004(3) -0.005(3) -0.005(3)
C14A 0.028(4) 0.031(4) 0.038(4) -0.011(3) -0.005(3) -0.009(3)
C15A 0.024(4) 0.033(4) 0.039(4) -0.008(3) -0.008(3) -0.007(3)
C16A 0.024(4) 0.032(4) 0.028(4) -0.004(3) -0.006(3) -0.004(3)
C17A 0.022(3) 0.025(3) 0.034(4) -0.003(3) -0.004(3) -0.003(3)
C18A 0.024(4) 0.026(4) 0.030(4) -0.003(3) -0.001(3) -0.001(3)
C19A 0.025(4) 0.030(4) 0.038(4) -0.007(3) -0.005(3) 0.003(3)
C20A 0.030(4) 0.028(4) 0.037(4) -0.006(3) -0.007(3) 0.001(3)
C21A 0.033(4) 0.025(4) 0.028(4) -0.005(3) -0.002(3) -0.008(3)
C22A 0.026(4) 0.026(4) 0.025(3) -0.005(3) -0.005(3) -0.004(3)
C23A 0.030(4) 0.027(4) 0.025(4) -0.008(3) -0.002(3) -0.007(3)
C24A 0.036(4) 0.037(4) 0.033(4) -0.002(3) -0.006(3) -0.014(3)
C25A 0.035(4) 0.025(4) 0.034(4) -0.003(3) -0.007(3) -0.005(3)
C26A 0.034(4) 0.022(4) 0.030(4) 0.001(3) -0.006(3) -0.008(3)
C27A 0.023(4) 0.026(4) 0.031(4) 0.002(3) -0.007(3) -0.002(3)
C28A 0.015(3) 0.027(4) 0.038(4) -0.006(3) -0.005(3) 0.002(3)
C29A 0.048(5) 0.025(4) 0.041(4) -0.009(3) -0.001(3) -0.004(3)
C30A 0.043(5) 0.035(4) 0.057(5) -0.012(4) 0.001(4) -0.012(3)
C31A 0.036(4) 0.035(4) 0.055(5) -0.010(3) -0.014(4) -0.003(3)
C32A 0.058(5) 0.051(5) 0.038(4) -0.017(4) -0.007(4) -0.003(4)
C33A 0.047(5) 0.035(4) 0.043(5) -0.002(3) -0.002(4) -0.010(3)
C34A 0.022(4) 0.024(4) 0.039(4) -0.008(3) -0.008(3) 0.001(3)
C35A 0.032(4) 0.038(4) 0.043(4) -0.006(3) -0.007(3) -0.008(3)
C36A 0.049(5) 0.033(4) 0.053(5) -0.003(3) -0.030(4) -0.001(3)
C37A 0.032(4) 0.031(4) 0.085(7) -0.016(4) -0.021(4) -0.004(3)
C38A 0.025(4) 0.043(4) 0.066(6) -0.010(4) -0.002(4) -0.004(3)
C39A 0.030(4) 0.042(4) 0.043(4) -0.003(3) -0.005(3) -0.009(3)
C40A 0.026(4) 0.026(4) 0.034(4) -0.006(3) -0.009(3) 0.005(3)
C41A 0.043(4) 0.032(4) 0.040(4) -0.013(3) 0.000(3) -0.013(3)
C42A 0.054(5) 0.037(4) 0.055(5) -0.015(4) -0.005(4) -0.014(4)
C43A 0.046(5) 0.031(4) 0.049(5) -0.022(3) -0.018(4) 0.005(3)
C44A 0.052(5) 0.051(5) 0.037(5) -0.020(4) 0.000(4) 0.000(4)
C45A 0.056(5) 0.038(4) 0.031(4) -0.012(3) 0.006(3) -0.013(3)
C46A 0.025(4) 0.022(3) 0.033(4) -0.010(3) -0.012(3) 0.001(3)
C47A 0.038(4) 0.045(4) 0.039(4) 0.008(3) -0.008(3) -0.010(3)
C48A 0.020(4) 0.061(5) 0.053(5) -0.018(4) 0.003(3) -0.002(3)
C49A 0.034(4) 0.030(4) 0.051(5) -0.018(3) -0.020(4) 0.007(3)
C50A 0.045(5) 0.042(5) 0.052(5) 0.002(4) -0.014(4) -0.002(4)
C51A 0.034(4) 0.037(4) 0.043(4) 0.006(3) -0.005(3) 0.001(3)
Zn1B 0.0269(4) 0.0275(4) 0.0346(5) -0.0070(3) -0.0060(3) -0.0020(3)
S1B 0.0385(8) 0.0495(9) 0.0406(8) -0.0105(7) 0.0007(6) -0.0046(7)
O1B 0.050(3) 0.047(3) 0.042(3) -0.008(2) 0.001(2) -0.012(2)
N1B 0.047(4) 0.131(6) 0.098(5) -0.079(5) 0.027(3) -0.036(4)
N2B 0.027(3) 0.027(3) 0.033(3) -0.007(2) -0.004(3) -0.002(3)
N3B 0.031(3) 0.025(3) 0.027(3) -0.005(2) -0.004(2) 0.000(2)
N4B 0.025(3) 0.028(3) 0.035(3) -0.008(2) -0.002(2) -0.002(2)
N5B 0.030(3) 0.034(3) 0.029(3) -0.007(2) -0.006(3) -0.007(2)
C1B 0.039(4) 0.031(3) 0.037(4) -0.003(3) 0.000(3) -0.005(3)
C2B 0.036(5) 0.058(5) 0.037(4) -0.002(3) 0.004(3) -0.014(4)
C3B 0.042(5) 0.066(5) 0.049(5) 0.009(4) -0.010(4) -0.016(4)
C4B 0.053(5) 0.050(4) 0.036(4) 0.003(3) -0.001(3) -0.021(3)
C5B 0.071(6) 0.047(5) 0.043(4) -0.009(3) -0.002(4) -0.008(4)
C6B 0.045(4) 0.035(3) 0.036(4) -0.002(3) 0.004(3) -0.004(3)
C7B 0.080(6) 0.080(5) 0.052(5) 0.001(4) -0.024(4) -0.035(4)
C8B 0.042(5) 0.025(4) 0.039(4) -0.008(3) -0.005(3) -0.004(3)
C9B 0.045(5) 0.026(4) 0.041(4) -0.014(3) -0.002(4) -0.003(3)
C10B 0.034(4) 0.026(4) 0.047(5) -0.009(3) -0.005(4) -0.001(3)
C11B 0.032(4) 0.028(4) 0.028(4) 0.001(3) -0.003(3) -0.003(3)
C12B 0.025(4) 0.029(4) 0.026(4) -0.003(3) -0.001(3) -0.002(3)
C13B 0.022(4) 0.036(4) 0.025(4) -0.001(3) -0.004(3) 0.000(3)
C14B 0.024(4) 0.042(5) 0.036(4) -0.005(3) -0.011(3) -0.004(3)
C15B 0.031(4) 0.033(4) 0.036(4) -0.013(3) -0.008(3) -0.001(3)
C16B 0.029(4) 0.029(4) 0.029(4) -0.002(3) -0.006(3) -0.004(3)
C17B 0.030(4) 0.028(4) 0.028(4) -0.004(3) 0.000(3) -0.005(3)
C18B 0.025(4) 0.024(4) 0.030(4) -0.006(3) 0.000(3) 0.001(3)
C19B 0.028(4) 0.025(4) 0.038(4) -0.009(3) -0.001(3) -0.001(3)
C20B 0.030(4) 0.025(4) 0.045(4) -0.005(3) -0.005(3) 0.003(3)
C21B 0.026(4) 0.028(4) 0.028(3) -0.002(3) -0.002(3) -0.003(3)
C22B 0.024(4) 0.036(4) 0.031(4) -0.002(3) 0.000(3) -0.006(3)
C23B 0.030(4) 0.025(4) 0.034(4) -0.003(3) -0.003(3) -0.008(3)
C24B 0.030(4) 0.037(4) 0.041(4) -0.007(3) -0.010(3) -0.007(3)
C25B 0.033(4) 0.034(4) 0.044(4) -0.009(3) -0.008(3) -0.005(3)
C26B 0.029(4) 0.029(4) 0.029(4) -0.005(3) -0.001(3) -0.011(3)
C27B 0.026(4) 0.029(4) 0.033(4) -0.004(3) 0.000(3) -0.010(3)
C28B 0.030(4) 0.030(4) 0.031(4) -0.007(3) 0.003(3) -0.001(3)
C29B 0.030(4) 0.056(5) 0.033(4) -0.004(3) -0.001(3) -0.001(3)
C30B 0.031(4) 0.058(5) 0.033(4) -0.004(4) -0.003(3) -0.008(4)
C31B 0.032(4) 0.044(5) 0.062(5) -0.025(4) -0.011(4) 0.007(3)
C32B 0.051(5) 0.036(4) 0.058(5) 0.005(4) -0.019(4) 0.007(4)
C33B 0.038(5) 0.050(5) 0.042(5) 0.006(4) -0.007(3) -0.006(4)
C34B 0.022(4) 0.035(4) 0.027(4) -0.007(3) -0.004(3) -0.004(3)
C35B 0.055(5) 0.040(5) 0.042(5) -0.011(3) 0.008(4) -0.011(4)
C36B 0.048(5) 0.036(4) 0.045(5) -0.010(3) 0.006(4) -0.015(3)
C37B 0.033(4) 0.044(5) 0.054(5) -0.024(4) -0.017(4) 0.000(3)
C38B 0.074(6) 0.060(6) 0.033(5) -0.019(4) -0.002(4) -0.022(5)
C39B 0.062(5) 0.051(5) 0.034(4) -0.005(3) -0.001(4) -0.022(4)
C40B 0.033(4) 0.024(4) 0.040(4) -0.002(3) -0.009(3) -0.005(3)
C41B 0.040(5) 0.039(4) 0.045(5) 0.011(3) -0.007(4) -0.005(3)
C42B 0.054(6) 0.041(5) 0.062(6) 0.011(4) -0.017(5) -0.014(4)
C43B 0.038(5) 0.037(5) 0.078(6) -0.008(4) -0.026(5) 0.011(3)
C44B 0.029(5) 0.057(5) 0.067(6) -0.022(4) -0.001(4) 0.000(4)
C45B 0.034(5) 0.042(5) 0.046(5) -0.008(4) 0.000(4) -0.002(3)
C46B 0.036(4) 0.030(4) 0.034(4) -0.010(3) -0.010(3) -0.003(3)
C47B 0.036(4) 0.042(5) 0.044(4) -0.016(3) 0.008(3) -0.019(3)
C48B 0.051(5) 0.031(4) 0.071(6) -0.015(4) -0.005(4) -0.015(4)
C49B 0.042(5) 0.042(5) 0.073(6) -0.029(4) -0.018(4) 0.001(4)
C50B 0.067(6) 0.065(6) 0.037(5) -0.024(4) 0.002(4) -0.019(4)
C51B 0.059(6) 0.047(5) 0.038(4) -0.012(3) -0.001(4) -0.008(4)

loop_
_atom_type_symbol
_atom_type_description
_atom_type_scat_dispersion_real
_atom_type_scat_dispersion_imag
_atom_type_scat_source
C C 0.0033 0.0016 'International Tables Vol C Tables 4.2.6.8 and 6.1.1.4'
H H 0.0000 0.0000 'International Tables Vol C Tables 4.2.6.8 and 6.1.1.4'
N N 0.0061 0.0033 'International Tables Vol C Tables 4.2.6.8 and 6.1.1.4'
O O 0.0106 0.0060 'International Tables Vol C Tables 4.2.6.8 and 6.1.1.4'
S S 0.1246 0.1234 'International Tables Vol C Tables 4.2.6.8 and 6.1.1.4'
Zn Zn 0.2839 1.4301 'International Tables Vol C Tables 4.2.6.8 and 6.1.1.4'

loop_
_geom_angle_atom_site_label_1
_geom_angle_atom_site_label_2
_geom_angle_atom_site_label_3
_geom_angle
N2A Zn1A O1A 101.14(19)
N3A Zn1A O1A 95.19(19)
N3A Zn1A N2A 89.00(19)
N4A Zn1A O1A 94.23(19)
N4A Zn1A N2A 164.6(2)
N4A Zn1A N3A 89.7(2)
N4A Zn1A N5A 89.1(2)
N5A Zn1A O1A 97.00(19)
N5A Zn1A N2A 89.0(2)
N5A Zn1A N3A 167.8(2)
O1A S1A N1A 111.5(3)
O1A S1A C1A 105.2(3)
N1A S1A C1A 98.5(3)
S1A O1A Zn1A 138.8(3)
S1A N1A H1AA 120.0
S1A N1A H1AB 120.0
H1AA N1A H1AB 120.0
C8A N2A Zn1A 126.2(4)
C11A N2A Zn1A 125.3(4)
C11A N2A C8A 108.2(5)
C13A N3A Zn1A 125.8(4)
C16A N3A Zn1A 125.6(4)
C16A N3A C13A 108.0(5)
C18A N4A Zn1A 126.2(4)
C21A N4A Zn1A 127.8(4)
C21A N4A C18A 105.1(5)
C23A N5A Zn1A 126.5(4)
C26A N5A Zn1A 126.8(4)
C26A N5A C23A 106.2(5)
C2A C1A S1A 119.7(6)
C6A C1A S1A 118.6(5)
C6A C1A C2A 120.4(7)
C1A C2A H2A 120.6
C1A C2A C3A 118.9(7)
C3A C2A H2A 120.6
C2A C3A H3A 119.9
C2A C3A C4A 120.2(7)
C4A C3A H3A 119.9
C3A C4A C7A 117.1(8)
C5A C4A C3A 118.4(7)
C5A C4A C7A 124.5(9)
C4A C5A H5A 118.8
C4A C5A C6A 122.3(8)
C6A C5A H5A 118.8
C1A C6A C5A 119.7(7)
C1A C6A H6A 120.1
C5A C6A H6A 120.1
C4A C7A H7AA 109.5
C4A C7A H7AB 109.5
C4A C7A H7AC 109.5
H7AA C7A H7AB 109.5
H7AA C7A H7AC 109.5
H7AB C7A H7AC 109.5
N2A C8A C9A 109.4(5)
N2A C8A C27A 126.1(5)
C27A C8A C9A 124.5(6)
C8A C9A H9A 126.3
C10A C9A C8A 107.5(6)
C10A C9A H9A 126.3
C9A C10A H10A 126.8
C9A C10A C11A 106.5(6)
C11A C10A H10A 126.8
N2A C11A C10A 108.4(5)
N2A C11A C12A 127.7(5)
C12A C11A C10A 123.7(6)
C11A C12A C13A 124.1(6)
C11A C12A C28A 118.8(5)
C13A C12A C28A 117.1(6)
N3A C13A C12A 126.8(6)
N3A C13A C14A 108.3(6)
C12A C13A C14A 125.0(6)
C13A C14A H14A 126.3
C15A C14A C13A 107.4(6)
C15A C14A H14A 126.3
C14A C15A H15A 126.4
C14A C15A C16A 107.2(6)
C16A C15A H15A 126.4
N3A C16A C15A 109.1(5)
N3A C16A C17A 126.3(6)
C17A C16A C15A 124.5(6)
C16A C17A C34A 117.3(5)
C18A C17A C16A 124.5(6)
C18A C17A C34A 118.2(5)
N4A C18A C17A 126.1(5)
N4A C18A C19A 109.9(5)
C17A C18A C19A 124.0(6)
C18A C19A H19A 126.6
C20A C19A C18A 106.8(6)
C20A C19A H19A 126.6
C19A C20A H20A 126.4
C19A C20A C21A 107.2(6)
C21A C20A H20A 126.4
N4A C21A C20A 111.1(6)
N4A C21A C22A 123.8(6)
C22A C21A C20A 125.0(6)
C21A C22A C40A 116.4(5)
C23A C22A C21A 126.1(6)
C23A C22A C40A 117.5(5)
N5A C23A C22A 125.1(6)
N5A C23A C24A 109.3(6)
C22A C23A C24A 125.6(6)
C23A C24A H24A 126.1
C25A C24A C23A 107.8(6)
C25A C24A H24A 126.1
C24A C25A H25A 126.3
C24A C25A C26A 107.4(6)
C26A C25A H25A 126.3
N5A C26A C25A 109.3(6)
N5A C26A C27A 125.4(6)
C27A C26A C25A 125.3(6)
C8A C27A C46A 116.9(5)
C26A C27A C8A 125.2(6)
C26A C27A C46A 117.9(5)
C29A C28A C12A 120.0(6)
C33A C28A C12A 121.0(6)
C33A C28A C29A 119.0(6)
C28A C29A H29A 120.1
C30A C29A C28A 119.9(7)
C30A C29A H29A 120.1
C29A C30A H30A 119.9
C31A C30A C29A 120.2(7)
C31A C30A H30A 119.9
C30A C31A H31A 119.8
C32A C31A C30A 120.4(7)
C32A C31A H31A 119.8
C31A C32A H32A 119.7
C31A C32A C33A 120.5(7)
C33A C32A H32A 119.7
C28A C33A C32A 119.8(7)
C28A C33A H33A 120.1
C32A C33A H33A 120.1
C35A C34A C17A 121.0(6)
C39A C34A C17A 120.7(6)
C39A C34A C35A 118.3(6)
C34A C35A H35A 119.5
C34A C35A C36A 121.1(7)
C36A C35A H35A 119.5
C35A C36A H36A 119.8
C37A C36A C35A 120.5(7)
C37A C36A H36A 119.8
C36A C37A H37A 120.4
C36A C37A C38A 119.2(7)
C38A C37A H37A 120.4
C37A C38A H38A 120.5
C39A C38A C37A 119.0(7)
C39A C38A H38A 120.5
C34A C39A C38A 121.9(7)
C34A C39A H39A 119.1
C38A C39A H39A 119.1
C41A C40A C22A 119.3(6)
C45A C40A C22A 120.6(6)
C45A C40A C41A 120.1(6)
C40A C41A H41A 120.0
C40A C41A C42A 119.9(7)
C42A C41A H41A 120.0
C41A C42A H42A 119.9
C43A C42A C41A 120.3(7)
C43A C42A H42A 119.9
C42A C43A H43A 120.5
C44A C43A C42A 118.9(6)
C44A C43A H43A 120.5
C43A C44A H44A 119.7
C43A C44A C45A 120.5(7)
C45A C44A H44A 119.7
C40A C45A C44A 120.2(7)
C40A C45A H45A 119.9
C44A C45A H45A 119.9
C47A C46A C27A 120.5(6)
C47A C46A C51A 118.3(6)
C51A C46A C27A 121.2(6)
C46A C47A H47A 119.5
C46A C47A C48A 121.0(7)
C48A C47A H47A 119.5
C47A C48A H48A 119.8
C49A C48A C47A 120.4(7)
C49A C48A H48A 119.8
C48A C49A H49A 120.0
C48A C49A C50A 119.9(7)
C50A C49A H49A 120.0
C49A C50A H50A 120.4
C49A C50A C51A 119.2(7)
C51A C50A H50A 120.4
C46A C51A C50A 121.2(7)
C46A C51A H51A 119.4
C50A C51A H51A 119.4
N2B Zn1B O1B 97.5(2)
N2B Zn1B N3B 90.0(2)
N3B Zn1B O1B 100.04(19)
N4B Zn1B O1B 93.7(2)
N4B Zn1B N2B 168.8(2)
N4B Zn1B N3B 88.9(2)
N5B Zn1B O1B 94.0(2)
N5B Zn1B N2B 89.6(2)
N5B Zn1B N3B 165.9(2)
N5B Zn1B N4B 88.8(2)
O1B S1B N1B 110.2(3)
O1B S1B C1B 104.1(3)
N1B S1B C1B 97.1(3)
S1B O1B Zn1B 116.0(3)
S1B N1B H1BA 120.0
S1B N1B H1BB 120.0
H1BA N1B H1BB 120.0
C13B N2B Zn1B 125.7(4)
C16B N2B Zn1B 126.4(4)
C16B N2B C13B 107.3(6)
C18B N3B Zn1B 124.1(4)
C21B N3B Zn1B 126.8(4)
C21B N3B C18B 108.8(5)
C23B N4B Zn1B 126.8(4)
C23B N4B C26B 105.4(5)
C26B N4B Zn1B 126.9(4)
C8B N5B Zn1B 127.5(4)
C11B N5B Zn1B 125.9(4)
C11B N5B C8B 105.2(5)
C2B C1B S1B 119.3(5)
C6B C1B S1B 120.2(5)
C6B C1B C2B 120.1(6)
C1B C2B H2B 120.3
C3B C2B C1B 119.4(7)
C3B C2B H2B 120.3
C2B C3B H3B 119.3
C2B C3B C4B 121.5(7)
C4B C3B H3B 119.3
C3B C4B C7B 119.7(7)
C5B C4B C3B 116.8(7)
C5B C4B C7B 123.5(7)
C4B C5B H5B 117.9
C4B C5B C6B 124.2(8)
C6B C5B H5B 117.9
C1B C6B C5B 118.0(7)
C1B C6B H6B 121.0
C5B C6B H6B 121.0
C4B C7B H7BA 109.5
C4B C7B H7BB 109.5
C4B C7B H7BC 109.5
H7BA C7B H7BB 109.5
H7BA C7B H7BC 109.5
H7BB C7B H7BC 109.5
C9B C8B N5B 109.3(6)
C9B C8B C27B 127.7(6)
C27B C8B N5B 123.0(6)
C8B C9B H9B 125.2
C10B C9B C8B 109.6(6)
C10B C9B H9B 125.2
C9B C10B H10B 127.0
C9B C10B C11B 106.0(6)
C11B C10B H10B 127.0
N5B C11B C10B 109.9(6)
N5B C11B C12B 125.6(6)
C12B C11B C10B 124.5(6)
C11B C12B C13B 125.0(6)
C11B C12B C28B 117.0(6)
C13B C12B C28B 118.0(6)
N2B C13B C12B 126.3(6)
N2B C13B C14B 109.5(6)
C12B C13B C14B 124.3(6)
C13B C14B H14B 126.3
C15B C14B C13B 107.4(6)
C15B C14B H14B 126.3
C14B C15B H15B 126.9
C14B C15B C16B 106.1(6)
C16B C15B H15B 126.9
N2B C16B C15B 109.6(6)
N2B C16B C17B 126.0(6)
C17B C16B C15B 124.3(6)
C16B C17B C34B 117.5(6)
C18B C17B C16B 124.3(6)
C18B C17B C34B 118.2(6)
N3B C18B C17B 128.2(6)
N3B C18B C19B 107.4(6)
C17B C18B C19B 124.4(6)
C18B C19B H19B 126.1
C20B C19B C18B 107.7(6)
C20B C19B H19B 126.1
C19B C20B H20B 126.4
C19B C20B C21B 107.3(6)
C21B C20B H20B 126.4
N3B C21B C20B 108.7(6)
N3B C21B C22B 126.0(6)
C22B C21B C20B 125.2(6)
C21B C22B C23B 125.6(6)
C21B C22B C40B 117.3(6)
C23B C22B C40B 117.1(6)
N4B C23B C22B 124.8(6)
N4B C23B C24B 110.6(6)
C22B C23B C24B 124.6(6)
C23B C24B H24B 126.7
C25B C24B C23B 106.5(6)
C25B C24B H24B 126.7
C24B C25B H25B 126.5
C24B C25B C26B 107.0(6)
C26B C25B H25B 126.5
N4B C26B C25B 110.4(6)
N4B C26B C27B 124.4(6)
C27B C26B C25B 125.2(6)
C8B C27B C46B 115.6(6)
C26B C27B C8B 127.4(6)
C26B C27B C46B 117.0(6)
C29B C28B C12B 121.1(6)
C29B C28B C33B 118.3(7)
C33B C28B C12B 120.6(6)
C28B C29B H29B 119.3
C28B C29B C30B 121.5(7)
C30B C29B H29B 119.3
C29B C30B H30B 120.4
C31B C30B C29B 119.2(7)
C31B C30B H30B 120.4
C30B C31B H31B 119.9
C32B C31B C30B 120.3(7)
C32B C31B H31B 119.9
C31B C32B H32B 119.6
C31B C32B C33B 120.7(7)
C33B C32B H32B 119.6
C28B C33B C32B 120.0(7)
C28B C33B H33B 120.0
C32B C33B H33B 120.0
C35B C34B C17B 122.6(6)
C35B C34B C39B 115.4(6)
C39B C34B C17B 122.0(6)
C34B C35B H35B 118.3
C36B C35B C34B 123.4(7)
C36B C35B H35B 118.3
C35B C36B H36B 120.6
C37B C36B C35B 118.8(7)
C37B C36B H36B 120.6
C36B C37B H37B 119.7
C38B C37B C36B 120.6(7)
C38B C37B H37B 119.7
C37B C38B H38B 120.1
C37B C38B C39B 119.8(8)
C39B C38B H38B 120.1
C34B C39B H39B 119.0
C38B C39B C34B 122.1(7)
C38B C39B H39B 119.0
C41B C40B C22B 120.4(6)
C41B C40B C45B 118.0(7)
C45B C40B C22B 121.6(6)
C40B C41B H41B 120.0
C42B C41B C40B 120.0(7)
C42B C41B H41B 120.0
C41B C42B H42B 119.6
C43B C42B C41B 120.7(8)
C43B C42B H42B 119.6
C42B C43B H43B 119.9
C44B C43B C42B 120.3(7)
C44B C43B H43B 119.9
C43B C44B H44B 119.8
C43B C44B C45B 120.5(8)
C45B C44B H44B 119.8
C40B C45B H45B 119.8
C44B C45B C40B 120.5(7)
C44B C45B H45B 119.8
C47B C46B C27B 121.9(6)
C47B C46B C51B 117.1(6)
C51B C46B C27B 121.0(6)
C46B C47B H47B 117.9
C46B C47B C48B 124.2(8)
C48B C47B H47B 117.9
C47B C48B H48B 120.8
C47B C48B C49B 118.3(8)
C49B C48B H48B 120.8
C48B C49B H49B 120.5
C50B C49B C48B 119.0(7)
C50B C49B H49B 120.5
C49B C50B H50B 119.5
C49B C50B C51B 121.0(8)
C51B C50B H50B 119.5
C46B C51B C50B 120.2(7)
C46B C51B H51B 119.9
C50B C51B H51B 119.9

loop_
_geom_bond_atom_site_label_1
_geom_bond_atom_site_label_2
_geom_bond_distance
Zn1A O1A 2.161(4)
Zn1A N2A 2.077(5)
Zn1A N3A 2.070(5)
Zn1A N4A 2.035(5)
Zn1A N5A 2.061(5)
S1A O1A 1.470(5)
S1A N1A 1.680(6)
S1A C1A 1.788(7)
N1A H1AA 0.8800
N1A H1AB 0.8800
N2A C8A 1.360(8)
N2A C11A 1.357(8)
N3A C13A 1.364(8)
N3A C16A 1.355(8)
N4A C18A 1.383(8)
N4A C21A 1.374(8)
N5A C23A 1.377(8)
N5A C26A 1.369(8)
C1A C2A 1.387(9)
C1A C6A 1.368(9)
C2A H2A 0.9500
C2A C3A 1.397(10)
C3A H3A 0.9500
C3A C4A 1.411(11)
C4A C5A 1.343(12)
C4A C7A 1.516(10)
C5A H5A 0.9500
C5A C6A 1.380(10)
C6A H6A 0.9500
C7A H7AA 0.9800
C7A H7AB 0.9800
C7A H7AC 0.9800
C8A C9A 1.440(9)
C8A C27A 1.414(8)
C9A H9A 0.9500
C9A C10A 1.350(9)
C10A H10A 0.9500
C10A C11A 1.474(9)
C11A C12A 1.393(8)
C12A C13A 1.396(9)
C12A C28A 1.502(8)
C13A C14A 1.458(9)
C14A H14A 0.9500
C14A C15A 1.337(9)
C15A H15A 0.9500
C15A C16A 1.449(9)
C16A C17A 1.413(9)
C17A C18A 1.400(8)
C17A C34A 1.487(8)
C18A C19A 1.447(8)
C19A H19A 0.9500
C19A C20A 1.351(9)
C20A H20A 0.9500
C20A C21A 1.423(9)
C21A C22A 1.422(8)
C22A C23A 1.398(9)
C22A C40A 1.518(9)
C23A C24A 1.427(9)
C24A H24A 0.9500
C24A C25A 1.330(10)
C25A H25A 0.9500
C25A C26A 1.436(9)
C26A C27A 1.406(9)
C27A C46A 1.505(8)
C28A C29A 1.405(9)
C28A C33A 1.361(9)
C29A H29A 0.9500
C29A C30A 1.391(10)
C30A H30A 0.9500
C30A C31A 1.369(10)
C31A H31A 0.9500
C31A C32A 1.340(10)
C32A H32A 0.9500
C32A C33A 1.424(10)
C33A H33A 0.9500
C34A C35A 1.383(9)
C34A C39A 1.373(10)
C35A H35A 0.9500
C35A C36A 1.385(9)
C36A H36A 0.9500
C36A C37A 1.380(11)
C37A H37A 0.9500
C37A C38A 1.401(11)
C38A H38A 0.9500
C38A C39A 1.393(10)
C39A H39A 0.9500
C40A C41A 1.377(9)
C40A C45A 1.362(9)
C41A H41A 0.9500
C41A C42A 1.395(9)
C42A H42A 0.9500
C42A C43A 1.394(10)
C43A H43A 0.9500
C43A C44A 1.370(10)
C44A H44A 0.9500
C44A C45A 1.404(9)
C45A H45A 0.9500
C46A C47A 1.373(9)
C46A C51A 1.378(9)
C47A H47A 0.9500
C47A C48A 1.379(9)
C48A H48A 0.9500
C48A C49A 1.365(10)
C49A H49A 0.9500
C49A C50A 1.379(11)
C50A H50A 0.9500
C50A C51A 1.390(9)
C51A H51A 0.9500
Zn1B O1B 2.189(5)
Zn1B N2B 2.053(5)
Zn1B N3B 2.067(5)
Zn1B N4B 2.051(5)
Zn1B N5B 2.051(5)
S1B O1B 1.516(5)
S1B N1B 1.650(6)
S1B C1B 1.770(7)
N1B H1BA 0.8800
N1B H1BB 0.8800
N2B C13B 1.374(8)
N2B C16B 1.364(8)
N3B C18B 1.379(8)
N3B C21B 1.343(8)
N4B C23B 1.368(8)
N4B C26B 1.388(8)
N5B C8B 1.408(8)
N5B C11B 1.388(8)
C1B C2B 1.399(9)
C1B C6B 1.375(9)
C2B H2B 0.9500
C2B C3B 1.376(10)
C3B H3B 0.9500
C3B C4B 1.409(11)
C4B C5B 1.342(10)
C4B C7B 1.474(9)
C5B H5B 0.9500
C5B C6B 1.397(9)
C6B H6B 0.9500
C7B H7BA 0.9800
C7B H7BB 0.9800
C7B H7BC 0.9800
C8B C9B 1.401(10)
C8B C27B 1.404(9)
C9B H9B 0.9500
C9B C10B 1.351(10)
C10B H10B 0.9500
C10B C11B 1.447(9)
C11B C12B 1.397(9)
C12B C13B 1.405(9)
C12B C28B 1.490(9)
C13B C14B 1.442(9)
C14B H14B 0.9500
C14B C15B 1.366(10)
C15B H15B 0.9500
C15B C16B 1.461(9)
C16B C17B 1.410(9)
C17B C18B 1.385(9)
C17B C34B 1.480(9)
C18B C19B 1.447(9)
C19B H19B 0.9500
C19B C20B 1.341(9)
C20B H20B 0.9500
C20B C21B 1.448(9)
C21B C22B 1.395(9)
C22B C23B 1.412(9)
C22B C40B 1.507(9)
C23B C24B 1.437(9)
C24B H24B 0.9500
C24B C25B 1.367(10)
C25B H25B 0.9500
C25B C26B 1.421(9)
C26B C27B 1.396(9)
C27B C46B 1.511(9)
C28B C29B 1.378(10)
C28B C33B 1.391(9)
C29B H29B 0.9500
C29B C30B 1.407(9)
C30B H30B 0.9500
C30B C31B 1.369(10)
C31B H31B 0.9500
C31B C32B 1.362(11)
C32B H32B 0.9500
C32B C33B 1.403(10)
C33B H33B 0.9500
C34B C35B 1.380(9)
C34B C39B 1.390(9)
C35B H35B 0.9500
C35B C36B 1.375(10)
C36B H36B 0.9500
C36B C37B 1.359(10)
C37B H37B 0.9500
C37B C38B 1.357(11)
C38B H38B 0.9500
C38B C39B 1.374(10)
C39B H39B 0.9500
C40B C41B 1.391(10)
C40B C45B 1.399(10)
C41B H41B 0.9500
C41B C42B 1.373(10)
C42B H42B 0.9500
C42B C43B 1.362(11)
C43B H43B 0.9500
C43B C44B 1.355(11)
C44B H44B 0.9500
C44B C45B 1.369(10)
C45B H45B 0.9500
C46B C47B 1.362(9)
C46B C51B 1.385(10)
C47B H47B 0.9500
C47B C48B 1.364(10)
C48B H48B 0.9500
C48B C49B 1.396(11)
C49B H49B 0.9500
C49B C50B 1.367(11)
C50B H50B 0.9500
C50B C51B 1.392(11)
C51B H51B 0.9500

loop_
_geom_torsion_atom_site_label_1
_geom_torsion_atom_site_label_2
_geom_torsion_atom_site_label_3
_geom_torsion_atom_site_label_4
_geom_torsion
Zn1A N2A C8A C9A 173.8(5)
Zn1A N2A C8A C27A -5.8(10)
Zn1A N2A C11A C10A -173.2(4)
Zn1A N2A C11A C12A 3.1(10)
Zn1A N3A C13A C12A -9.7(10)
Zn1A N3A C13A C14A 170.2(4)
Zn1A N3A C16A C15A -170.7(4)
Zn1A N3A C16A C17A 11.7(10)
Zn1A N4A C18A C17A -7.3(9)
Zn1A N4A C18A C19A 170.6(4)
Zn1A N4A C21A C20A -170.5(4)
Zn1A N4A C21A C22A 9.8(9)
Zn1A N5A C23A C22A -7.4(9)
Zn1A N5A C23A C24A 173.2(4)
Zn1A N5A C26A C25A -173.6(4)
Zn1A N5A C26A C27A 9.5(10)
S1A C1A C2A C3A 164.8(5)
S1A C1A C6A C5A -165.4(6)
O1A S1A C1A C2A 165.1(5)
O1A S1A C1A C6A -28.1(6)
N1A S1A O1A Zn1A 20.5(5)
N1A S1A C1A C2A 50.0(6)
N1A S1A C1A C6A -143.2(5)
N2A C8A C9A C10A -0.8(8)
N2A C8A C27A C26A -2.2(11)
N2A C8A C27A C46A 177.2(6)
N2A C11A C12A C13A 4.1(11)
N2A C11A C12A C28A -179.0(6)
N3A C13A C14A C15A 1.3(8)
N3A C16A C17A C18A -2.8(11)
N3A C16A C17A C34A 178.8(6)
N4A C18A C19A C20A -0.2(7)
N4A C21A C22A C23A 0.3(10)
N4A C21A C22A C40A -179.8(6)
N5A C23A C24A C25A 0.0(8)
N5A C26A C27A C8A 0.3(11)
N5A C26A C27A C46A -179.1(6)
C1A S1A O1A Zn1A -85.3(4)
C1A C2A C3A C4A -0.7(10)
C2A C1A C6A C5A 1.3(10)
C2A C3A C4A C5A 3.6(11)
C2A C3A C4A C7A -172.7(7)
C3A C4A C5A C6A -4.2(12)
C4A C5A C6A C1A 1.8(12)
C6A C1A C2A C3A -1.8(10)
C7A C4A C5A C6A 171.8(8)
C8A N2A C11A C10A 0.5(7)
C8A N2A C11A C12A 176.8(6)
C8A C9A C10A C11A 1.0(8)
C8A C27A C46A C47A -97.2(7)
C8A C27A C46A C51A 81.1(8)
C9A C8A C27A C26A 178.3(7)
C9A C8A C27A C46A -2.3(10)
C9A C10A C11A N2A -0.9(8)
C9A C10A C11A C12A -177.5(6)
C10A C11A C12A C13A 180.0(7)
C10A C11A C12A C28A -3.2(10)
C11A N2A C8A C9A 0.2(8)
C11A N2A C8A C27A -179.4(6)
C11A C12A C13A N3A -0.6(11)
C11A C12A C13A C14A 179.6(6)
C11A C12A C28A C29A -78.1(8)
C11A C12A C28A C33A 101.6(8)
C12A C13A C14A C15A -178.8(7)
C12A C28A C29A C30A -178.7(7)
C12A C28A C33A C32A 178.5(6)
C13A N3A C16A C15A 0.8(8)
C13A N3A C16A C17A -176.8(6)
C13A C12A C28A C29A 99.0(7)
C13A C12A C28A C33A -81.3(8)
C13A C14A C15A C16A -0.8(8)
C14A C15A C16A N3A 0.0(8)
C14A C15A C16A C17A 177.7(7)
C15A C16A C17A C18A 179.9(6)
C15A C16A C17A C34A 1.5(10)
C16A N3A C13A C12A 178.8(7)
C16A N3A C13A C14A -1.3(8)
C16A C17A C18A N4A 0.3(10)
C16A C17A C18A C19A -177.2(7)
C16A C17A C34A C35A 71.8(8)
C16A C17A C34A C39A -109.5(7)
C17A C18A C19A C20A 177.7(6)
C17A C34A C35A C36A 178.6(6)
C17A C34A C39A C38A -179.7(6)
C18A N4A C21A C20A -0.8(7)
C18A N4A C21A C22A 179.6(6)
C18A C17A C34A C35A -106.7(7)
C18A C17A C34A C39A 71.9(8)
C18A C19A C20A C21A -0.3(7)
C19A C20A C21A N4A 0.7(8)
C19A C20A C21A C22A -179.7(6)
C20A C21A C22A C23A -179.3(7)
C20A C21A C22A C40A 0.7(9)
C21A N4A C18A C17A -177.2(6)
C21A N4A C18A C19A 0.6(7)
C21A C22A C23A N5A -1.5(11)
C21A C22A C23A C24A 177.8(6)
C21A C22A C40A C41A 97.4(7)
C21A C22A C40A C45A -82.5(8)
C22A C23A C24A C25A -179.4(6)
C22A C40A C41A C42A -178.4(6)
C22A C40A C45A C44A 179.4(6)
C23A N5A C26A C25A -1.1(7)
C23A N5A C26A C27A -178.1(6)
C23A C22A C40A C41A -82.7(8)
C23A C22A C40A C45A 97.4(8)
C23A C24A C25A C26A -0.7(7)
C24A C25A C26A N5A 1.1(7)
C24A C25A C26A C27A 178.1(7)
C25A C26A C27A C8A -176.2(6)
C25A C26A C27A C46A 4.4(10)
C26A N5A C23A C22A -179.9(6)
C26A N5A C23A C24A 0.7(7)
C26A C27A C46A C47A 82.2(8)
C26A C27A C46A C51A -99.5(7)
C27A C8A C9A C10A 178.8(6)
C27A C46A C47A C48A 177.6(7)
C27A C46A C51A C50A -178.8(6)
C28A C12A C13A N3A -177.5(6)
C28A C12A C13A C14A 2.6(10)
C28A C29A C30A C31A -2.6(11)
C29A C28A C33A C32A -1.7(10)
C29A C30A C31A C32A 4.0(11)
C30A C31A C32A C33A -4.2(11)
C31A C32A C33A C28A 3.1(11)
C33A C28A C29A C30A 1.5(10)
C34A C17A C18A N4A 178.7(6)
C34A C17A C18A C19A 1.2(9)
C34A C35A C36A C37A 0.3(10)
C35A C34A C39A C38A -1.0(10)
C35A C36A C37A C38A 0.6(10)
C36A C37A C38A C39A -1.7(11)
C37A C38A C39A C34A 1.9(11)
C39A C34A C35A C36A -0.1(10)
C40A C22A C23A N5A 178.6(6)
C40A C22A C23A C24A -2.1(10)
C40A C41A C42A C43A -1.2(11)
C41A C40A C45A C44A -0.6(10)
C41A C42A C43A C44A -0.2(11)
C42A C43A C44A C45A 1.2(11)
C43A C44A C45A C40A -0.8(11)
C45A C40A C41A C42A 1.6(10)
C46A C47A C48A C49A 0.5(11)
C47A C46A C51A C50A -0.5(10)
C47A C48A C49A C50A 1.0(11)
C48A C49A C50A C51A -2.2(11)
C49A C50A C51A C46A 1.9(11)
C51A C46A C47A C48A -0.7(10)
Zn1B N2B C13B C12B -8.6(10)
Zn1B N2B C13B C14B 171.8(4)
Zn1B N2B C16B C15B -173.2(4)
Zn1B N2B C16B C17B 8.6(10)
Zn1B N3B C18B C17B -6.3(10)
Zn1B N3B C18B C19B 173.5(4)
Zn1B N3B C21B C20B -174.2(4)
Zn1B N3B C21B C22B 4.7(10)
Zn1B N4B C23B C22B -9.9(10)
Zn1B N4B C23B C24B 169.1(4)
Zn1B N4B C26B C25B -168.5(4)
Zn1B N4B C26B C27B 13.5(10)
Zn1B N5B C8B C9B 167.8(5)
Zn1B N5B C8B C27B -9.4(10)
Zn1B N5B C11B C10B -168.3(5)
Zn1B N5B C11B C12B 9.2(9)
S1B C1B C2B C3B -174.9(5)
S1B C1B C6B C5B 173.9(5)
O1B S1B C1B C2B -22.7(6)
O1B S1B C1B C6B 165.2(5)
N1B S1B O1B Zn1B -139.1(3)
N1B S1B C1B C2B -135.6(6)
N1B S1B C1B C6B 52.2(6)
N2B C13B C14B C15B 1.5(8)
N2B C16B C17B C18B -1.2(11)
N2B C16B C17B C34B -179.7(6)
N3B C18B C19B C20B 1.2(8)
N3B C21B C22B C23B 1.2(11)
N3B C21B C22B C40B 179.9(6)
N4B C23B C24B C25B -0.2(8)
N4B C26B C27B C8B -3.8(11)
N4B C26B C27B C46B 177.3(6)
N5B C8B C9B C10B -0.5(9)
N5B C8B C27B C26B 1.6(11)
N5B C8B C27B C46B -179.5(6)
N5B C11B C12B C13B 1.3(11)
N5B C11B C12B C28B -176.8(6)
C1B S1B O1B Zn1B 117.7(3)
C1B C2B C3B C4B 1.6(11)
C2B C1B C6B C5B 1.7(9)
C2B C3B C4B C5B 0.5(11)
C2B C3B C4B C7B -176.0(7)
C3B C4B C5B C6B -1.6(11)
C4B C5B C6B C1B 0.5(10)
C6B C1B C2B C3B -2.8(10)
C7B C4B C5B C6B 174.8(7)
C8B N5B C11B C10B -1.3(8)
C8B N5B C11B C12B 176.2(6)
C8B C9B C10B C11B -0.3(8)
C8B C27B C46B C47B 79.8(9)
C8B C27B C46B C51B -103.4(8)
C9B C8B C27B C26B -175.1(7)
C9B C8B C27B C46B 3.8(11)
C9B C10B C11B N5B 1.0(8)
C9B C10B C11B C12B -176.5(6)
C10B C11B C12B C13B 178.4(7)
C10B C11B C12B C28B 0.3(10)
C11B N5B C8B C9B 1.1(8)
C11B N5B C8B C27B -176.2(6)
C11B C12B C13B N2B -1.6(11)
C11B C12B C13B C14B 178.0(6)
C11B C12B C28B C29B 97.0(8)
C11B C12B C28B C33B -81.4(8)
C12B C13B C14B C15B -178.1(7)
C12B C28B C29B C30B -177.3(7)
C12B C28B C33B C32B 177.6(7)
C13B N2B C16B C15B -1.5(8)
C13B N2B C16B C17B -179.8(6)
C13B C12B C28B C29B -81.2(8)
C13B C12B C28B C33B 100.3(8)
C13B C14B C15B C16B -2.3(7)
C14B C15B C16B N2B 2.4(8)
C14B C15B C16B C17B -179.3(7)
C15B C16B C17B C18B -179.2(6)
C15B C16B C17B C34B 2.3(10)
C16B N2B C13B C12B 179.6(7)
C16B N2B C13B C14B 0.1(8)
C16B C17B C18B N3B 0.1(11)
C16B C17B C18B C19B -179.8(6)
C16B C17B C34B C35B 83.8(9)
C16B C17B C34B C39B -97.0(8)
C17B C18B C19B C20B -178.9(6)
C17B C34B C35B C36B 178.3(7)
C17B C34B C39B C38B -179.0(7)
C18B N3B C21B C20B -0.4(8)
C18B N3B C21B C22B 178.5(6)
C18B C17B C34B C35B -94.8(8)
C18B C17B C34B C39B 84.4(8)
C18B C19B C20B C21B -1.4(7)
C19B C20B C21B N3B 1.2(8)
C19B C20B C21B C22B -177.7(6)
C20B C21B C22B C23B 179.9(7)
C20B C21B C22B C40B -1.4(10)
C21B N3B C18B C17B 179.7(6)
C21B N3B C18B C19B -0.4(8)
C21B C22B C23B N4B 1.6(11)
C21B C22B C23B C24B -177.3(7)
C21B C22B C40B C41B 105.9(8)
C21B C22B C40B C45B -74.1(9)
C22B C23B C24B C25B 178.8(7)
C22B C40B C41B C42B -178.3(7)
C22B C40B C45B C44B 177.2(7)
C23B N4B C26B C25B 1.0(8)
C23B N4B C26B C27B -176.9(6)
C23B C22B C40B C41B -75.3(9)
C23B C22B C40B C45B 104.7(8)
C23B C24B C25B C26B 0.8(8)
C24B C25B C26B N4B -1.2(8)
C24B C25B C26B C27B 176.8(7)
C25B C26B C27B C8B 178.5(7)
C25B C26B C27B C46B -0.4(10)
C26B N4B C23B C22B -179.5(6)
C26B N4B C23B C24B -0.5(8)
C26B C27B C46B C47B -101.2(8)
C26B C27B C46B C51B 75.6(9)
C27B C8B C9B C10B 176.6(7)
C27B C46B C47B C48B -178.8(7)
C27B C46B C51B C50B 179.3(7)
C28B C12B C13B N2B 176.5(6)
C28B C12B C13B C14B -4.0(10)
C28B C29B C30B C31B -2.6(11)
C29B C28B C33B C32B -0.9(11)
C29B C30B C31B C32B 3.8(11)
C30B C31B C32B C33B -3.6(12)
C31B C32B C33B C28B 2.1(12)
C33B C28B C29B C30B 1.2(11)
C34B C17B C18B N3B 178.6(6)
C34B C17B C18B C19B -1.3(10)
C34B C35B C36B C37B 0.2(12)
C35B C34B C39B C38B 0.2(11)
C35B C36B C37B C38B 1.3(11)
C36B C37B C38B C39B -2.0(12)
C37B C38B C39B C34B 1.2(13)
C39B C34B C35B C36B -0.9(11)
C40B C22B C23B N4B -177.2(6)
C40B C22B C23B C24B 4.0(10)
C40B C41B C42B C43B 0.1(12)
C41B C40B C45B C44B -2.8(11)
C41B C42B C43B C44B -1.0(12)
C42B C43B C44B C45B 0.0(13)
C43B C44B C45B C40B 1.9(12)
C45B C40B C41B C42B 1.8(11)
C46B C47B C48B C49B -3.6(12)
C47B C46B C51B C50B -3.7(11)
C47B C48B C49B C50B 2.4(12)
C48B C49B C50B C51B -2.1(12)
C49B C50B C51B C46B 2.8(12)
C51B C46B C47B C48B 4.2(11)
